data_7010684
loop_
_publ_author_name
'Motson, Graham R.'
'Mamula, Olimpia'
'Jeffery, John C.'
'McCleverty, Jon A.'
'Ward, Michael D.'
'von Zelewsky, Alex'

_publ_section_title
;
 A C3-symmetric chiral hexadentate podand ligand based on a
 tris(pyrazolyl)borate core
;
_journal_issue 9
_journal_name_full 'Journal of the Chemical Society, Dalton Transactions'
_journal_page_first 1389
_journal_paper_doi 10.1039/b102295b
_journal_year 2001
_chemical_formula_sum 'C45 H49 B N9 Tl'
_chemical_formula_weight 931.11
_space_group_IT_number 146
_symmetry_cell_setting hexagonal
_symmetry_space_group_name_Hall 'R 3'
_symmetry_space_group_name_H-M 'R 3 :H'
_atom_sites_solution_hydrogens geom
_atom_sites_solution_primary direct
_atom_sites_solution_secondary difmap
_audit_creation_method SHELXL-97
_cell_angle_alpha 90.00
_cell_angle_beta 90.00
_cell_angle_gamma 120.00
_cell_formula_units_Z 6
_cell_length_a 20.3970(18)
_cell_length_b 20.3970(18)
_cell_length_c 17.347(3)
_cell_measurement_temperature 173(2)
_cell_volume 6250.1(13)
_computing_structure_refinement 'SHELXL-97 (Sheldrick, 1997)'
_computing_structure_solution 'SHELXS-97 (Sheldrick, 1990)'
_diffrn_ambient_temperature 173(2)
_diffrn_measured_fraction_theta_full 1.000
_diffrn_measured_fraction_theta_max 1.000
_diffrn_measurement_device_type 'Siemens SMART Area Detector'
_diffrn_measurement_method '\w rotation with narrow frames (0.3 degrees)'
_diffrn_radiation_monochromator graphite
_diffrn_radiation_source 'fine-focus sealed tube'
_diffrn_radiation_type MoK\a
_diffrn_radiation_wavelength 0.71073
_diffrn_reflns_av_R_equivalents 0.0345
_diffrn_reflns_av_sigmaI/netI 0.0387
_diffrn_reflns_limit_h_max 26
_diffrn_reflns_limit_h_min -26
_diffrn_reflns_limit_k_max 26
_diffrn_reflns_limit_k_min -26
_diffrn_reflns_limit_l_max 22
_diffrn_reflns_limit_l_min -22
_diffrn_reflns_number 21871
_diffrn_reflns_theta_full 27.52
_diffrn_reflns_theta_max 27.52
_diffrn_reflns_theta_min 1.65
_exptl_absorpt_coefficient_mu 3.920
_exptl_absorpt_correction_T_max 0.6953
_exptl_absorpt_correction_T_min 0.5078
_exptl_absorpt_correction_type 'Empirical, pseudo-azimuthal scan (SADABS)'
_exptl_crystal_colour colourless
_exptl_crystal_density_diffrn 1.484
_exptl_crystal_density_method 'not measured'
_exptl_crystal_description block
_exptl_crystal_F_000 2808
_exptl_crystal_size_max 0.20
_exptl_crystal_size_mid 0.20
_exptl_crystal_size_min 0.10
_refine_diff_density_max 0.962
_refine_diff_density_min -0.490
_refine_diff_density_rms 0.052
_refine_ls_abs_structure_details 'Flack H D (1983), Acta Cryst. A39, 876-881'
_refine_ls_abs_structure_Flack -0.008(5)
_refine_ls_extinction_method none
_refine_ls_goodness_of_fit_ref 0.921
_refine_ls_hydrogen_treatment mixed
_refine_ls_matrix_type full
_refine_ls_number_parameters 358
_refine_ls_number_reflns 6361
_refine_ls_number_restraints 1
_refine_ls_restrained_S_all 0.921
_refine_ls_R_factor_all 0.0327
_refine_ls_R_factor_gt 0.0261
_refine_ls_shift/su_max 1.143
_refine_ls_shift/su_mean 0.003
_refine_ls_structure_factor_coef Fsqd
_refine_ls_weighting_details 'calc w=1/[\s^2^(Fo^2^)+(0.0230P)^2^+0.0000P] where P=(Fo^2^+2Fc^2^)/3'
_refine_ls_weighting_scheme calc
_refine_ls_wR_factor_gt 0.0489
_refine_ls_wR_factor_ref 0.0502
_reflns_number_gt 5565
_reflns_number_total 6361
_reflns_threshold_expression >2sigma(I)
_cod_data_source_file b102295b.txt
_cod_data_source_block 1
_cod_original_cell_volume 6250.1(12)
_cod_original_sg_symbol_H-M R3
_cod_database_code 7010684

loop_
_symmetry_equiv_pos_as_xyz
'x, y, z'
'-y, x-y, z'
'-x+y, -x, z'
'x+2/3, y+1/3, z+1/3'
'-y+2/3, x-y+1/3, z+1/3'
'-x+y+2/3, -x+1/3, z+1/3'
'x+1/3, y+2/3, z+2/3'
'-y+1/3, x-y+2/3, z+2/3'
'-x+y+1/3, -x+2/3, z+2/3'

loop_
_atom_site_label
_atom_site_type_symbol
_atom_site_fract_x
_atom_site_fract_y
_atom_site_fract_z
_atom_site_U_iso_or_equiv
_atom_site_adp_type
_atom_site_occupancy
_atom_site_symmetry_multiplicity
_atom_site_calc_flag
_atom_site_refinement_flags
_atom_site_disorder_assembly
_atom_site_disorder_group
Tl1 Tl 0.6667 0.3333 0.424739(10) 0.04137(12) Uani 1 3 d S . .
B1 B 0.6667 0.3333 0.6452(4) 0.063(3) Uani 1 3 d S . .
H1 H 0.6667 0.3333 0.7029 0.076 Uiso 1 3 calc SR . .
N11 N 0.6070(2) 0.3525(2) 0.61787(18) 0.0628(10) Uani 1 1 d . . .
N12 N 0.6003(2) 0.3670(2) 0.54239(18) 0.0546(9) Uani 1 1 d . . .
C13 C 0.5445(2) 0.3823(2) 0.5390(2) 0.0554(10) Uani 1 1 d . . .
C14 C 0.5152(3) 0.3763(3) 0.6128(3) 0.0831(17) Uani 1 1 d . . .
H14 H 0.4742 0.3834 0.6268 0.100 Uiso 1 1 calc R . .
C15 C 0.5558(3) 0.3587(3) 0.6602(3) 0.0829(16) Uani 1 1 d . . .
H15 H 0.5493 0.3518 0.7144 0.099 Uiso 1 1 calc R . .
N21 N 0.54487(18) 0.38011(19) 0.4012(2) 0.0511(8) Uani 1 1 d . . .
C22 C 0.5227(2) 0.4003(2) 0.4651(2) 0.0516(10) Uani 1 1 d . . .
C23 C 0.4814(3) 0.4380(3) 0.4596(3) 0.0693(15) Uani 1 1 d . . .
H23 H 0.4666 0.4525 0.5055 0.083 Uiso 1 1 calc R . .
C24 C 0.4619(3) 0.4544(2) 0.3902(3) 0.0647(13) Uani 1 1 d . . .
C25 C 0.4848(2) 0.4325(2) 0.3240(3) 0.0606(12) Uani 1 1 d . . .
C26 C 0.5256(2) 0.3958(3) 0.3336(3) 0.0595(11) Uani 1 1 d . . .
H26 H 0.5410 0.3806 0.2886 0.071 Uiso 1 1 calc R . .
C31 C 0.4184(3) 0.4964(3) 0.3788(4) 0.0923(18) Uani 1 1 d . . .
H31A H 0.3668 0.4658 0.4004 0.111 Uiso 1 1 calc R . .
H31B H 0.4442 0.5450 0.4070 0.111 Uiso 1 1 calc R . .
C32 C 0.4130(3) 0.5114(3) 0.2946(4) 0.100(2) Uani 1 1 d . . .
H32 H 0.3888 0.5425 0.2832 0.120 Uiso 1 1 calc R . .
C33 C 0.4919(4) 0.5387(3) 0.2549(5) 0.125(3) Uani 1 1 d . . .
H33A H 0.4983 0.5648 0.2050 0.150 Uiso 1 1 calc R . .
H33B H 0.5359 0.5678 0.2892 0.150 Uiso 1 1 calc R . .
C34 C 0.4671(3) 0.4543(3) 0.2477(3) 0.0809(16) Uani 1 1 d . . .
H34 H 0.4848 0.4391 0.2009 0.097 Uiso 1 1 calc R . .
C35 C 0.3829(3) 0.4373(3) 0.2467(3) 0.0718(14) Uani 1 1 d . . .
C36 C 0.3230(3) 0.3637(3) 0.2814(3) 0.0670(15) Uani 1 1 d . . .
H36A H 0.2752 0.3641 0.2852 0.101 Uiso 1 1 calc R . .
H36B H 0.3390 0.3577 0.3329 0.101 Uiso 1 1 calc R . .
H36C H 0.3158 0.3215 0.2486 0.101 Uiso 1 1 calc R . .
C37 C 0.3588(3) 0.4454(4) 0.1644(3) 0.104(2) Uani 1 1 d . . .
H37A H 0.3499 0.4015 0.1334 0.155 Uiso 1 1 calc R . .
H37B H 0.3990 0.4917 0.1406 0.155 Uiso 1 1 calc R . .
H37C H 0.3121 0.4480 0.1669 0.155 Uiso 1 1 calc R . .
Tl2 Tl 0.0000 0.0000 0.575041(10) 0.04899(14) Uani 1 3 d S . .
B2 B 0.0000 0.0000 0.7985(7) 0.072(4) Uani 1 3 d S . .
H2 H 0.0000 0.0000 0.8562 0.000(17) Uiso 1 3 calc SR . .
N41 N 0.0800(2) 0.0215(2) 0.76872(18) 0.0657(10) Uani 1 1 d . . .
N42 N 0.0994(2) 0.0309(2) 0.69285(18) 0.0577(9) Uani 1 1 d . . .
C43 C 0.1720(3) 0.0491(2) 0.6903(2) 0.0576(11) Uani 1 1 d . . .
C44 C 0.1989(3) 0.0511(3) 0.7647(3) 0.0787(15) Uani 1 1 d . . .
H44 H 0.2485 0.0629 0.7793 0.080(15) Uiso 1 1 calc R . .
C45 C 0.1387(4) 0.0326(3) 0.8119(3) 0.0803(15) Uani 1 1 d . . .
H45 H 0.1386 0.0283 0.8664 0.12(2) Uiso 1 1 calc R . .
N51 N 0.1668(2) 0.03509(19) 0.55259(19) 0.0553(8) Uani 1 1 d . . .
C52 C 0.2101(3) 0.0595(2) 0.6164(2) 0.0532(10) Uani 1 1 d . . .
C53 C 0.2888(3) 0.0903(3) 0.6107(3) 0.0683(16) Uani 1 1 d . . .
H53 H 0.3188 0.1079 0.6561 0.078(15) Uiso 1 1 calc R . .
C54 C 0.3228(3) 0.0954(3) 0.5425(3) 0.0631(12) Uani 1 1 d . . .
C55A C 0.2778(3) 0.0666(2) 0.4775(3) 0.0603(11) Uani 1 1 d . . .
C56A C 0.2007(3) 0.0387(2) 0.4859(2) 0.0592(11) Uani 1 1 d . . .
H56 H 0.1701 0.0209 0.4410 0.032(9) Uiso 1 1 calc R . .
C61 C 0.4088(4) 0.1336(6) 0.5323(4) 0.111(3) Uani 1 1 d . . .
H61A H 0.4327 0.1880 0.5456 0.23(6) Uiso 1 1 calc R . .
H61B H 0.4295 0.1099 0.5672 0.15(3) Uiso 1 1 calc R . .
C62 C 0.4266(4) 0.1251(6) 0.4495(4) 0.123(3) Uani 1 1 d . . .
H62 H 0.4816 0.1457 0.4383 0.094(17) Uiso 1 1 calc R . .
C63 C 0.3749(6) 0.0434(6) 0.4237(5) 0.123(3) Uani 1 1 d . . .
H63A H 0.3593 0.0056 0.4657 0.12(2) Uiso 1 1 calc R . .
H63B H 0.3938 0.0281 0.3784 0.15(3) Uiso 1 1 calc R . .
C64 C 0.3159(3) 0.0680(3) 0.4040(3) 0.0796(15) Uani 1 1 d . . .
H64 H 0.2827 0.0435 0.3582 0.096(17) Uiso 1 1 calc R . .
C65 C 0.3853(3) 0.1497(4) 0.3922(3) 0.0821(16) Uani 1 1 d . . .
C66 C 0.4179(4) 0.1618(5) 0.3113(4) 0.121(3) Uani 1 1 d . . .
H66A H 0.3882 0.1746 0.2765 0.17(3) Uiso 1 1 calc R . .
H66B H 0.4161 0.1153 0.2935 0.078(18) Uiso 1 1 calc R . .
H66C H 0.4706 0.2032 0.3119 0.17(3) Uiso 1 1 calc R . .
C67 C 0.3752(3) 0.2154(3) 0.4106(4) 0.085(2) Uani 1 1 d . . .
H67A H 0.4247 0.2618 0.4116 0.071(16) Uiso 1 1 calc R . .
H67B H 0.3509 0.2077 0.4611 0.082(19) Uiso 1 1 calc R . .
H67C H 0.3433 0.2200 0.3712 0.070(15) Uiso 1 1 calc R . .

loop_
_atom_site_aniso_label
_atom_site_aniso_U_11
_atom_site_aniso_U_22
_atom_site_aniso_U_33
_atom_site_aniso_U_23
_atom_site_aniso_U_13
_atom_site_aniso_U_12
Tl1 0.04302(12) 0.04302(12) 0.0381(4) 0.000 0.000 0.02151(6)
B1 0.078(4) 0.078(4) 0.034(5) 0.000 0.000 0.039(2)
N11 0.071(3) 0.071(3) 0.0443(19) -0.0104(16) 0.0047(17) 0.033(2)
N12 0.059(2) 0.062(2) 0.0469(18) -0.0014(16) 0.0083(15) 0.033(2)
C13 0.040(2) 0.052(3) 0.068(3) -0.022(2) 0.0004(19) 0.019(2)
C14 0.058(3) 0.111(5) 0.076(3) -0.040(3) 0.006(3) 0.039(3)
C15 0.073(3) 0.109(5) 0.051(3) -0.028(3) 0.006(2) 0.033(3)
N21 0.0387(18) 0.048(2) 0.069(2) 0.0112(16) 0.0124(15) 0.0234(16)
C22 0.029(2) 0.036(2) 0.082(3) -0.0098(19) 0.0044(19) 0.0111(17)
C23 0.046(3) 0.044(3) 0.116(4) -0.035(3) -0.009(3) 0.022(2)
C24 0.038(2) 0.036(2) 0.120(4) -0.018(2) -0.017(3) 0.018(2)
C25 0.037(2) 0.043(2) 0.102(3) 0.017(2) 0.007(2) 0.020(2)
C26 0.047(2) 0.064(3) 0.075(3) 0.019(2) 0.019(2) 0.033(2)
C31 0.076(4) 0.059(3) 0.159(6) -0.039(3) -0.032(4) 0.047(3)
C32 0.061(4) 0.046(3) 0.204(7) 0.004(4) -0.024(4) 0.034(3)
C33 0.053(4) 0.059(4) 0.245(10) 0.057(5) -0.016(5) 0.013(3)
C34 0.050(3) 0.076(4) 0.124(4) 0.050(3) 0.023(3) 0.037(3)
C35 0.047(3) 0.055(3) 0.120(4) 0.016(3) -0.002(3) 0.030(2)
C36 0.049(3) 0.056(3) 0.091(4) 0.001(3) -0.004(3) 0.022(2)
C37 0.073(4) 0.121(5) 0.137(5) 0.056(4) 0.010(4) 0.064(4)
Tl2 0.05492(15) 0.05492(15) 0.0371(4) 0.000 0.000 0.02746(7)
B2 0.083(6) 0.083(6) 0.051(4) 0.000 0.000 0.041(3)
N41 0.081(3) 0.075(3) 0.0436(19) -0.0077(17) -0.0120(18) 0.041(2)
N42 0.067(3) 0.061(2) 0.0418(18) -0.0018(16) -0.0063(16) 0.029(2)
C43 0.066(3) 0.052(3) 0.057(2) -0.0141(19) -0.020(2) 0.031(2)
C44 0.082(4) 0.086(4) 0.071(3) -0.029(3) -0.032(3) 0.044(3)
C45 0.105(4) 0.091(4) 0.052(3) -0.021(3) -0.028(3) 0.055(4)
N51 0.054(2) 0.045(2) 0.057(2) -0.0076(16) -0.0098(17) 0.0180(17)
C52 0.058(3) 0.038(2) 0.059(2) -0.0069(18) -0.010(2) 0.019(2)
C53 0.070(4) 0.060(3) 0.084(4) -0.012(3) -0.033(3) 0.039(3)
C54 0.062(3) 0.059(3) 0.081(3) 0.013(2) 0.000(2) 0.039(3)
C55A 0.071(3) 0.042(2) 0.069(3) 0.001(2) 0.001(2) 0.029(2)
C56A 0.067(3) 0.035(2) 0.059(3) -0.0062(18) -0.010(2) 0.014(2)
C61 0.072(4) 0.185(9) 0.103(5) 0.043(5) 0.006(3) 0.085(5)
C62 0.091(5) 0.203(9) 0.123(6) 0.043(6) 0.020(4) 0.111(6)
C63 0.180(9) 0.155(8) 0.110(6) 0.025(6) 0.042(6) 0.141(8)
C64 0.096(4) 0.072(4) 0.082(3) 0.000(3) 0.012(3) 0.050(3)
C65 0.055(3) 0.106(5) 0.088(4) 0.027(3) 0.014(3) 0.043(3)
C66 0.089(6) 0.178(9) 0.113(5) 0.038(5) 0.031(4) 0.079(6)
C67 0.051(3) 0.055(4) 0.130(6) 0.014(4) -0.013(4) 0.013(3)

loop_
_atom_type_symbol
_atom_type_description
_atom_type_scat_dispersion_real
_atom_type_scat_dispersion_imag
_atom_type_scat_source
C C 0.0033 0.0016 'International Tables Vol C Tables 4.2.6.8 and 6.1.1.4'
H H 0.0000 0.0000 'International Tables Vol C Tables 4.2.6.8 and 6.1.1.4'
B B 0.0013 0.0007 'International Tables Vol C Tables 4.2.6.8 and 6.1.1.4'
N N 0.0061 0.0033 'International Tables Vol C Tables 4.2.6.8 and 6.1.1.4'
Tl Tl -2.8358 9.6688 'International Tables Vol C Tables 4.2.6.8 and 6.1.1.4'

loop_
_geom_angle_atom_site_label_1
_geom_angle_atom_site_label_2
_geom_angle_atom_site_label_3
_geom_angle
_geom_angle_site_symmetry_1
_geom_angle_site_symmetry_3
_geom_angle_publ_flag
N12 Tl1 N12 69.83(12) 3_665 2_655 ?
N12 Tl1 N12 69.83(12) 3_665 . ?
N12 Tl1 N12 69.83(12) 2_655 . ?
N11 B1 N11 110.8(3) 2_655 3_665 ?
N11 B1 N11 110.8(3) 2_655 . ?
N11 B1 N11 110.8(3) 3_665 . ?
C15 N11 N12 109.8(4) . . ?
C15 N11 B1 128.0(4) . . ?
N12 N11 B1 122.2(4) . . ?
C13 N12 N11 106.6(3) . . ?
C13 N12 Tl1 128.4(3) . . ?
N11 N12 Tl1 123.3(2) . . ?
N12 C13 C14 108.7(4) . . ?
N12 C13 C22 120.3(4) . . ?
C14 C13 C22 131.1(4) . . ?
C15 C14 C13 107.0(4) . . ?
N11 C15 C14 107.9(4) . . ?
C26 N21 C22 118.2(4) . . ?
N21 C22 C23 120.1(4) . . ?
N21 C22 C13 117.2(4) . . ?
C23 C22 C13 122.7(4) . . ?
C24 C23 C22 121.7(5) . . ?
C23 C24 C25 117.6(4) . . ?
C23 C24 C31 125.2(5) . . ?
C25 C24 C31 117.2(5) . . ?
C26 C25 C24 117.7(5) . . ?
C26 C25 C34 124.6(5) . . ?
C24 C25 C34 117.6(4) . . ?
N21 C26 C25 124.7(4) . . ?
C32 C31 C24 111.2(5) . . ?
C31 C32 C35 110.7(4) . . ?
C31 C32 C33 109.3(5) . . ?
C35 C32 C33 87.1(5) . . ?
C34 C33 C32 86.2(4) . . ?
C25 C34 C33 105.5(5) . . ?
C25 C34 C35 110.1(4) . . ?
C33 C34 C35 87.6(4) . . ?
C36 C35 C37 109.4(5) . . ?
C36 C35 C32 118.9(5) . . ?
C37 C35 C32 112.5(4) . . ?
C36 C35 C34 117.8(4) . . ?
C37 C35 C34 110.9(4) . . ?
C32 C35 C34 85.5(4) . . ?
N42 Tl2 N42 69.75(12) . 2 ?
N42 Tl2 N42 69.75(12) . 3 ?
N42 Tl2 N42 69.75(12) 2 3 ?
N41 B2 N41 109.5(5) 3 . ?
N41 B2 N41 109.5(5) 3 2 ?
N41 B2 N41 109.5(5) . 2 ?
C45 N41 N42 110.2(4) . . ?
C45 N41 B2 126.1(6) . . ?
N42 N41 B2 123.6(6) . . ?
C43 N42 N41 106.0(3) . . ?
C43 N42 Tl2 129.3(3) . . ?
N41 N42 Tl2 124.3(3) . . ?
N42 C43 C44 110.1(4) . . ?
N42 C43 C52 120.4(4) . . ?
C44 C43 C52 129.4(5) . . ?
C45 C44 C43 105.1(5) . . ?
N41 C45 C44 108.6(4) . . ?
C56A N51 C52 117.8(4) . . ?
N51 C52 C53 120.0(4) . . ?
N51 C52 C43 117.7(4) . . ?
C53 C52 C43 122.3(4) . . ?
C54 C53 C52 121.6(5) . . ?
C53 C54 C55A 118.3(5) . . ?
C53 C54 C61 123.6(5) . . ?
C55A C54 C61 118.0(5) . . ?
C54 C55A C56A 117.7(4) . . ?
C54 C55A C64 117.4(5) . . ?
C56A C55A C64 124.9(4) . . ?
N51 C56A C55A 124.4(4) . . ?
C62 C61 C54 109.2(6) . . ?
C61 C62 C63 109.3(7) . . ?
C61 C62 C65 111.9(5) . . ?
C63 C62 C65 88.6(6) . . ?
C62 C63 C64 86.3(5) . . ?
C55A C64 C63 106.7(5) . . ?
C55A C64 C65 108.5(4) . . ?
C63 C64 C65 86.5(5) . . ?
C67 C65 C66 107.4(6) . . ?
C67 C65 C62 120.0(6) . . ?
C66 C65 C62 112.5(5) . . ?
C67 C65 C64 118.1(4) . . ?
C66 C65 C64 112.4(6) . . ?
C62 C65 C64 85.4(5) . . ?

loop_
_geom_bond_atom_site_label_1
_geom_bond_atom_site_label_2
_geom_bond_distance
_geom_bond_site_symmetry_2
_geom_bond_publ_flag
Tl1 N12 2.719(3) 3_665 ?
Tl1 N12 2.719(3) 2_655 ?
Tl1 N12 2.719(3) . ?
B1 N11 1.527(4) 2_655 ?
B1 N11 1.527(4) 3_665 ?
B1 N11 1.527(4) . ?
N11 C15 1.334(6) . ?
N11 N12 1.364(4) . ?
N12 C13 1.324(5) . ?
C13 C14 1.392(6) . ?
C13 C22 1.462(6) . ?
C14 C15 1.337(8) . ?
N21 C26 1.325(5) . ?
N21 C22 1.338(5) . ?
C22 C23 1.400(6) . ?
C23 C24 1.362(7) . ?
C24 C25 1.394(7) . ?
C24 C31 1.522(6) . ?
C25 C26 1.381(6) . ?
C25 C34 1.497(7) . ?
C31 C32 1.508(8) . ?
C32 C35 1.556(8) . ?
C32 C33 1.572(10) . ?
C33 C34 1.538(8) . ?
C34 C35 1.573(6) . ?
C35 C36 1.509(7) . ?
C35 C37 1.546(7) . ?
Tl2 N42 2.721(3) . ?
Tl2 N42 2.721(3) 2 ?
Tl2 N42 2.721(3) 3 ?
B2 N41 1.550(6) 3 ?
B2 N41 1.550(6) . ?
B2 N41 1.550(6) 2 ?
N41 C45 1.333(6) . ?
N41 N42 1.360(4) . ?
N42 C43 1.335(5) . ?
C43 C44 1.395(6) . ?
C43 C52 1.458(6) . ?
C44 C45 1.363(7) . ?
N51 C56A 1.332(5) . ?
N51 C52 1.347(5) . ?
C52 C53 1.405(7) . ?
C53 C54 1.350(7) . ?
C54 C55A 1.385(6) . ?
C54 C61 1.533(7) . ?
C55A C56A 1.385(6) . ?
C55A C64 1.487(6) . ?
C61 C62 1.513(9) . ?
C62 C63 1.527(11) . ?
C62 C65 1.539(8) . ?
C63 C64 1.557(9) . ?
C64 C65 1.570(8) . ?
C65 C67 1.489(8) . ?
C65 C66 1.519(8) . ?
